data_1540744
loop_
_publ_author_name
'Phatake, Ravindra S.'
'Patel, Pitambar'
'Ramana, Chepuri V.'

_publ_section_title
;
 Ir(III)-Catalyzed Synthesis of Isoquinoline N-Oxides from Aryloxime and
 \a-Diazocarbonyl Compounds.
;
_journal_issue 2
_journal_name_full 'Organic letters'
_journal_page_first 292
_journal_page_last 295
_journal_paper_doi 10.1021/acs.orglett.5b03462
_journal_volume 18
_journal_year 2016
_chemical_formula_moiety 'C44 H46 Ag2 F12 Ir2 N2 O10'
_chemical_formula_sum 'C44 H46 Ag2 F12 Ir2 N2 O10'
_chemical_formula_weight 1590.97
_chemical_name_systematic
; 
 ? 
;
_space_group_IT_number 14
_symmetry_cell_setting monoclinic
_symmetry_space_group_name_Hall '-P 2ybc'
_symmetry_space_group_name_H-M 'P 1 21/c 1'
_atom_sites_solution_hydrogens geom
_atom_sites_solution_primary direct
_atom_sites_solution_secondary difmap
_audit_creation_method SHELXL-97
_cell_angle_alpha 90.00
_cell_angle_beta 90.4080(10)
_cell_angle_gamma 90.00
_cell_formula_units_Z 2
_cell_length_a 13.09250(9)
_cell_length_b 11.36750(8)
_cell_length_c 17.09390(12)
_cell_measurement_reflns_used 9764
_cell_measurement_temperature 296(2)
_cell_measurement_theta_max 68.52
_cell_measurement_theta_min 3.38
_cell_volume 2544.00(3)
_computing_cell_refinement 'Bruker SAINT'
_computing_data_collection 'Bruker APEX2'
_computing_data_reduction 'Bruker SAINT'
_computing_molecular_graphics 'Bruker SHELXTL'
_computing_publication_material 'Bruker SHELXTL'
_computing_structure_refinement 'SHELXL-2014 (Sheldrick 2014)'
_computing_structure_solution 'SHELXS-97 (Sheldrick 2008)'
_diffrn_ambient_temperature 296(2)
_diffrn_measured_fraction_theta_full 0.997
_diffrn_measured_fraction_theta_max 0.997
_diffrn_measurement_device_type 'Bruker PHOTON 100 CMOS'
_diffrn_measurement_method '\f and \w scans'
_diffrn_radiation_monochromator graphite
_diffrn_radiation_source 'fine-focus sealed tube'
_diffrn_radiation_type CuK\a
_diffrn_radiation_wavelength 1.54178
_diffrn_reflns_av_R_equivalents 0.0766
_diffrn_reflns_av_sigmaI/netI 0.0365
_diffrn_reflns_limit_h_max 15
_diffrn_reflns_limit_h_min -15
_diffrn_reflns_limit_k_max 13
_diffrn_reflns_limit_k_min -13
_diffrn_reflns_limit_l_max 20
_diffrn_reflns_limit_l_min -20
_diffrn_reflns_number 41944
_diffrn_reflns_theta_full 68.54
_diffrn_reflns_theta_max 68.54
_diffrn_reflns_theta_min 3.38
_exptl_absorpt_coefficient_mu 16.867
_exptl_absorpt_correction_T_max 0.1733
_exptl_absorpt_correction_T_min 0.0922
_exptl_absorpt_correction_type multi-scan
_exptl_absorpt_process_details 'BRUKER SADABS'
_exptl_crystal_colour Yellow
_exptl_crystal_density_diffrn 2.077
_exptl_crystal_density_method 'not measured'
_exptl_crystal_description Block
_exptl_crystal_F_000 1520
_exptl_crystal_size_max 0.27
_exptl_crystal_size_mid 0.26
_exptl_crystal_size_min 0.16
_refine_diff_density_max 0.920
_refine_diff_density_min -1.941
_refine_diff_density_rms 0.196
_refine_ls_extinction_method none
_refine_ls_goodness_of_fit_ref 1.070
_refine_ls_hydrogen_treatment mixed
_refine_ls_matrix_type full
_refine_ls_number_parameters 332
_refine_ls_number_reflns 4680
_refine_ls_number_restraints 0
_refine_ls_restrained_S_all 1.070
_refine_ls_R_factor_all 0.0462
_refine_ls_R_factor_gt 0.0419
_refine_ls_shift/su_max 0.002
_refine_ls_shift/su_mean 0.000
_refine_ls_structure_factor_coef Fsqd
_refine_ls_weighting_details 'calc w=1/[\s^2^(Fo^2^)+(0.0659P)^2^+6.7789P] where P=(Fo^2^+2Fc^2^)/3'
_refine_ls_weighting_scheme calc
_refine_ls_wR_factor_gt 0.1099
_refine_ls_wR_factor_ref 0.1139
_reflns_number_gt 4255
_reflns_number_total 4680
_reflns_threshold_expression >2sigma(I)
_cod_data_source_file ol5b03462_si_004.cif
_cod_data_source_block Compound_18
_cod_depositor_comments
;
The following automatic conversions were performed:

'_exptl_absorpt_correction_type' value 'MULTI-SCAN' changed to
'multi-scan' according to
/usr/data/users/saulius/crontab/automatic-downloads/rss-feeds/ACS/lib/dictionaries/cif_core.dic
dictionary named 'cif_core.dic' version 2.4.2 from 2011-04-26.

Automatic conversion script
Id: cif_fix_values 4268 2015-11-12 08:31:59Z antanas 

 Adding full bibliography for 1540743--1540745.cif.
;
_cod_original_sg_symbol_H-M 'P 21/c'
_cod_database_code 1540744

loop_
_symmetry_equiv_pos_as_xyz
'x, y, z'
'-x, y+1/2, -z+1/2'
'-x, -y, -z'
'x, -y-1/2, z-1/2'

loop_
_atom_site_label
_atom_site_type_symbol
_atom_site_fract_x
_atom_site_fract_y
_atom_site_fract_z
_atom_site_U_iso_or_equiv
_atom_site_adp_type
_atom_site_occupancy
_atom_site_symmetry_multiplicity
_atom_site_calc_flag
_atom_site_refinement_flags
Ir1 Ir 0.721533(17) 0.79849(2) 0.070271(13) 0.04213(12) Uani 1 1 d .
Ag1 Ag 0.92198(4) 0.57269(6) 0.03153(4) 0.06939(19) Uani 1 1 d .
F1 F 0.8243(6) 0.4073(6) 0.1521(5) 0.132(3) Uani 1 1 d .
F2 F 0.7327(9) 0.4151(8) 0.2492(6) 0.190(5) Uani 1 1 d .
F3 F 0.6677(9) 0.4018(7) 0.1409(10) 0.234(7) Uani 1 1 d .
F4 F 1.2922(4) 0.5675(5) 0.1770(3) 0.0880(15) Uani 1 1 d .
F5 F 1.1710(5) 0.6525(6) 0.2372(3) 0.1022(18) Uani 1 1 d .
F6 F 1.2402(5) 0.7362(5) 0.1388(4) 0.107(2) Uani 1 1 d .
O1 O 0.7993(5) 0.8605(7) 0.2338(3) 0.0851(19) Uani 1 1 d .
H1 H 0.7508 0.8175 0.2436 0.128 Uiso 1 1 calc R
O2 O 0.7578(3) 0.6219(4) 0.1037(3) 0.0538(11) Uani 1 1 d .
O3 O 0.7055(6) 0.6410(7) 0.2276(4) 0.105(3) Uani 1 1 d .
O4 O 1.0410(4) 0.5980(5) 0.1232(3) 0.0720(14) Uani 1 1 d .
O5 O 0.8302(5) 0.4748(7) -0.0561(4) 0.092(2) Uani 1 1 d .
C100 C 0.8562(5) 0.8019(5) 0.0123(4) 0.0472(15) Uani 1 1 d .
N2 N 0.8269(4) 0.8469(6) 0.1551(3) 0.0554(14) Uani 1 1 d .
C1 C 0.8771(6) 0.7707(8) -0.0646(5) 0.0655(19) Uani 1 1 d .
H1A H 0.8248 0.7400 -0.0955 0.079 Uiso 1 1 calc R
C2 C 0.9739(9) 0.7839(10) -0.0971(7) 0.097(4) Uani 1 1 d .
H2 H 0.9842 0.7628 -0.1490 0.117 Uiso 1 1 calc R
C3 C 1.0521(8) 0.8263(12) -0.0551(8) 0.106(4) Uani 1 1 d .
H3 H 1.1162 0.8331 -0.0777 0.127 Uiso 1 1 calc R
C4 C 1.0379(6) 0.8607(9) 0.0232(7) 0.084(3) Uani 1 1 d .
H4 H 1.0918 0.8921 0.0523 0.101 Uiso 1 1 calc R
C5 C 0.9403(5) 0.8467(7) 0.0569(5) 0.0594(17) Uani 1 1 d .
C6 C 0.9192(5) 0.8677(6) 0.1396(5) 0.0604(18) Uani 1 1 d .
C7 C 0.9968(8) 0.9074(10) 0.1989(6) 0.094(3) Uani 1 1 d .
H7A H 1.0082 0.9904 0.1933 0.141 Uiso 1 1 calc R
H7B H 1.0598 0.8660 0.1907 0.141 Uiso 1 1 calc R
H7C H 0.9722 0.8911 0.2505 0.141 Uiso 1 1 calc R
C8 C 0.5682(6) 0.8540(10) 0.1098(5) 0.075(3) Uani 1 1 d .
C9 C 0.5554(5) 0.7619(9) 0.0587(6) 0.072(2) Uani 1 1 d .
C10 C 0.6002(5) 0.7899(7) -0.0140(5) 0.0578(18) Uani 1 1 d .
C11 C 0.6370(5) 0.9062(7) -0.0086(4) 0.0542(16) Uani 1 1 d .
C12 C 0.6211(6) 0.9463(7) 0.0688(5) 0.068(2) Uani 1 1 d .
C13 C 0.5303(9) 0.8632(17) 0.1936(6) 0.156(7) Uani 1 1 d .
H13A H 0.4589 0.8438 0.1952 0.233 Uiso 1 1 calc R
H13B H 0.5401 0.9421 0.2123 0.233 Uiso 1 1 calc R
H13C H 0.5679 0.8095 0.2263 0.233 Uiso 1 1 calc R
C14 C 0.5057(8) 0.6467(12) 0.0777(10) 0.141(6) Uani 1 1 d .
H14A H 0.5035 0.6369 0.1335 0.212 Uiso 1 1 calc R
H14B H 0.5444 0.5837 0.0551 0.212 Uiso 1 1 calc R
H14C H 0.4375 0.6457 0.0569 0.212 Uiso 1 1 calc R
C15 C 0.5951(8) 0.7139(10) -0.0873(7) 0.100(4) Uani 1 1 d .
H15A H 0.5250 0.7036 -0.1028 0.150 Uiso 1 1 calc R
H15B H 0.6251 0.6385 -0.0766 0.150 Uiso 1 1 calc R
H15C H 0.6318 0.7517 -0.1287 0.150 Uiso 1 1 calc R
C16 C 0.6804(7) 0.9805(10) -0.0728(6) 0.096(4) Uani 1 1 d .
H16A H 0.7097 0.9306 -0.1120 0.145 Uiso 1 1 calc R
H16B H 0.7322 1.0313 -0.0516 0.145 Uiso 1 1 calc R
H16C H 0.6270 1.0272 -0.0958 0.145 Uiso 1 1 calc R
C17 C 0.6470(9) 1.0668(10) 0.1007(9) 0.126(5) Uani 1 1 d .
H17A H 0.7137 1.0895 0.0834 0.188 Uiso 1 1 calc R
H17B H 0.6461 1.0646 0.1569 0.188 Uiso 1 1 calc R
H17C H 0.5975 1.1228 0.0823 0.188 Uiso 1 1 calc R
C18 C 0.7349(6) 0.5855(8) 0.1719(5) 0.069(2) Uani 1 1 d .
C19 C 0.7392(7) 0.4506(9) 0.1772(7) 0.089(3) Uani 1 1 d .
C20 C 1.1311(5) 0.5794(6) 0.1088(4) 0.0532(15) Uani 1 1 d .
C21 C 1.2081(6) 0.6326(7) 0.1667(5) 0.069(2) Uani 1 1 d .

loop_
_atom_site_aniso_label
_atom_site_aniso_U_11
_atom_site_aniso_U_22
_atom_site_aniso_U_33
_atom_site_aniso_U_23
_atom_site_aniso_U_13
_atom_site_aniso_U_12
Ir1 0.02720(16) 0.0632(2) 0.03605(16) 0.00358(10) 0.00092(10) 0.01395(9)
Ag1 0.0409(3) 0.0858(4) 0.0816(4) -0.0336(3) 0.0052(2) 0.0109(2)
F1 0.124(5) 0.091(4) 0.181(7) 0.029(4) 0.065(5) 0.042(4)
F2 0.278(12) 0.141(7) 0.154(7) 0.095(6) 0.096(8) 0.085(7)
F3 0.186(9) 0.103(6) 0.41(2) 0.067(9) -0.159(12) -0.043(6)
F4 0.063(3) 0.100(4) 0.101(4) 0.009(3) -0.015(3) 0.006(3)
F5 0.100(4) 0.139(5) 0.068(3) -0.036(3) -0.002(3) -0.004(4)
F6 0.119(5) 0.073(3) 0.127(5) 0.008(3) -0.034(4) -0.039(3)
O1 0.077(4) 0.130(6) 0.049(3) -0.017(3) -0.003(3) 0.026(4)
O2 0.043(2) 0.063(3) 0.056(3) 0.018(2) 0.0094(19) 0.019(2)
O3 0.133(6) 0.122(6) 0.061(4) 0.027(4) 0.040(4) 0.049(5)
O4 0.050(3) 0.091(4) 0.075(3) -0.018(3) -0.001(2) 0.006(3)
O5 0.057(3) 0.120(5) 0.100(5) -0.052(4) 0.006(3) -0.005(3)
C100 0.029(3) 0.056(4) 0.057(4) 0.007(3) 0.011(3) 0.014(2)
N2 0.050(3) 0.072(4) 0.044(3) -0.010(3) -0.013(2) 0.020(3)
C1 0.055(4) 0.081(5) 0.061(4) -0.005(4) 0.015(3) 0.006(4)
C2 0.079(7) 0.119(9) 0.095(8) -0.006(6) 0.048(6) 0.006(6)
C3 0.053(5) 0.141(10) 0.123(10) 0.000(8) 0.046(6) -0.008(6)
C4 0.038(4) 0.095(6) 0.119(8) 0.006(6) 0.006(4) -0.007(4)
C5 0.033(3) 0.066(4) 0.079(5) 0.006(4) -0.002(3) 0.009(3)
C6 0.041(3) 0.061(4) 0.080(5) -0.006(4) -0.022(3) 0.011(3)
C7 0.073(6) 0.106(7) 0.103(7) -0.020(6) -0.040(5) 0.009(5)
C8 0.038(4) 0.132(8) 0.057(4) 0.014(5) 0.013(3) 0.047(4)
C9 0.030(3) 0.095(6) 0.090(6) 0.021(5) 0.001(3) 0.008(4)
C10 0.026(3) 0.082(5) 0.065(4) 0.000(3) -0.013(3) 0.010(3)
C11 0.031(3) 0.079(5) 0.052(4) 0.012(3) -0.008(3) 0.015(3)
C12 0.050(4) 0.084(5) 0.071(5) -0.016(4) -0.023(4) 0.038(4)
C13 0.087(8) 0.32(2) 0.063(6) 0.015(9) 0.022(5) 0.115(11)
C14 0.059(6) 0.128(10) 0.236(17) 0.093(11) -0.001(8) -0.029(6)
C15 0.065(6) 0.131(9) 0.103(8) -0.040(6) -0.025(6) 0.010(5)
C16 0.055(5) 0.123(8) 0.111(8) 0.067(7) -0.005(5) 0.006(5)
C17 0.090(7) 0.100(7) 0.186(13) -0.063(8) -0.060(8) 0.055(6)
C18 0.051(4) 0.085(5) 0.071(5) 0.023(4) 0.012(4) 0.023(4)
C19 0.053(5) 0.097(7) 0.117(8) 0.043(6) 0.017(5) 0.012(5)
C20 0.048(4) 0.051(3) 0.060(4) -0.005(3) 0.003(3) -0.003(3)
C21 0.059(4) 0.072(5) 0.075(5) -0.003(4) -0.008(4) -0.001(4)

loop_
_atom_type_symbol
_atom_type_description
_atom_type_scat_dispersion_real
_atom_type_scat_dispersion_imag
_atom_type_scat_source
C C 0.0181 0.0091 'International Tables Vol C Tables 4.2.6.8 and 6.1.1.4'
H H 0.0000 0.0000 'International Tables Vol C Tables 4.2.6.8 and 6.1.1.4'
N N 0.0311 0.0180 'International Tables Vol C Tables 4.2.6.8 and 6.1.1.4'
O O 0.0492 0.0322 'International Tables Vol C Tables 4.2.6.8 and 6.1.1.4'
Ag Ag 0.1306 4.2820 'International Tables Vol C Tables 4.2.6.8 and 6.1.1.4'
Ir Ir -4.7710 6.5667 'International Tables Vol C Tables 4.2.6.8 and 6.1.1.4'
F F 0.0727 0.0534 'International Tables Vol C Tables 4.2.6.8 and 6.1.1.4'

loop_
_geom_angle_atom_site_label_1
_geom_angle_atom_site_label_2
_geom_angle_atom_site_label_3
_geom_angle
_geom_angle_site_symmetry_1
_geom_angle_site_symmetry_3
C100 Ir1 N2 76.1(3) . .
C100 Ir1 C11 97.4(3) . .
N2 Ir1 C11 129.3(3) . .
C100 Ir1 C12 121.1(3) . .
N2 Ir1 C12 101.9(3) . .
C11 Ir1 C12 38.8(3) . .
C100 Ir1 C10 108.4(3) . .
N2 Ir1 C10 166.5(3) . .
C11 Ir1 C10 38.6(3) . .
C12 Ir1 C10 64.8(3) . .
C100 Ir1 O2 87.5(2) . .
N2 Ir1 O2 85.2(2) . .
C11 Ir1 O2 145.4(2) . .
C12 Ir1 O2 151.4(3) . .
C10 Ir1 O2 107.4(2) . .
C100 Ir1 C8 159.4(3) . .
N2 Ir1 C8 108.2(3) . .
C11 Ir1 C8 63.9(3) . .
C12 Ir1 C8 38.7(4) . .
C10 Ir1 C8 63.1(3) . .
O2 Ir1 C8 112.7(3) . .
C100 Ir1 C9 144.4(3) . .
N2 Ir1 C9 139.4(3) . .
C11 Ir1 C9 63.0(3) . .
C12 Ir1 C9 62.8(3) . .
C10 Ir1 C9 37.8(3) . .
O2 Ir1 C9 93.7(3) . .
C8 Ir1 C9 36.0(4) . .
O5 Ag1 O4 156.6(3) . .
O5 Ag1 O2 88.99(19) . .
O4 Ag1 O2 102.69(18) . .
O5 Ag1 Ag1 80.77(16) . 3_765
O4 Ag1 Ag1 80.82(14) . 3_765
O2 Ag1 Ag1 157.12(11) . 3_765
N2 O1 H1 109.5 . .
C18 O2 Ir1 119.7(5) . .
C18 O2 Ag1 125.2(4) . .
Ir1 O2 Ag1 105.25(17) . .
C20 O4 Ag1 120.5(5) . .
C20 O5 Ag1 122.2(5) 3_765 .
C1 C100 C5 116.0(6) . .
C1 C100 Ir1 129.4(6) . .
C5 C100 Ir1 114.5(5) . .
C6 N2 O1 115.7(6) . .
C6 N2 Ir1 122.5(5) . .
O1 N2 Ir1 121.8(5) . .
C100 C1 C2 122.3(9) . .
C100 C1 H1A 118.9 . .
C2 C1 H1A 118.9 . .
C3 C2 C1 121.3(10) . .
C3 C2 H2 119.3 . .
C1 C2 H2 119.3 . .
C2 C3 C4 120.4(9) . .
C2 C3 H3 119.8 . .
C4 C3 H3 119.8 . .
C3 C4 C5 118.7(9) . .
C3 C4 H4 120.6 . .
C5 C4 H4 120.6 . .
C4 C5 C100 121.2(8) . .
C4 C5 C6 123.5(8) . .
C100 C5 C6 115.1(6) . .
N2 C6 C5 111.1(6) . .
N2 C6 C7 124.1(8) . .
C5 C6 C7 124.8(8) . .
C6 C7 H7A 109.5 . .
C6 C7 H7B 109.5 . .
H7A C7 H7B 109.5 . .
C6 C7 H7C 109.5 . .
H7A C7 H7C 109.5 . .
H7B C7 H7C 109.5 . .
C9 C8 C12 107.6(7) . .
C9 C8 C13 127.7(12) . .
C12 C8 C13 124.6(12) . .
C9 C8 Ir1 72.3(4) . .
C12 C8 Ir1 67.6(4) . .
C13 C8 Ir1 127.5(6) . .
C8 C9 C10 109.8(8) . .
C8 C9 C14 125.4(11) . .
C10 C9 C14 124.8(11) . .
C8 C9 Ir1 71.7(4) . .
C10 C9 Ir1 67.9(4) . .
C14 C9 Ir1 124.7(6) . .
C11 C10 C9 107.3(7) . .
C11 C10 C15 126.8(8) . .
C9 C10 C15 125.4(9) . .
C11 C10 Ir1 70.2(4) . .
C9 C10 Ir1 74.3(4) . .
C15 C10 Ir1 127.5(6) . .
C10 C11 C12 108.1(7) . .
C10 C11 C16 127.7(8) . .
C12 C11 C16 124.2(9) . .
C10 C11 Ir1 71.2(4) . .
C12 C11 Ir1 70.8(4) . .
C16 C11 Ir1 126.2(5) . .
C11 C12 C8 107.1(7) . .
C11 C12 C17 126.5(10) . .
C8 C12 C17 126.2(10) . .
C11 C12 Ir1 70.3(4) . .
C8 C12 Ir1 73.7(4) . .
C17 C12 Ir1 125.0(5) . .
C8 C13 H13A 109.5 . .
C8 C13 H13B 109.5 . .
H13A C13 H13B 109.5 . .
C8 C13 H13C 109.5 . .
H13A C13 H13C 109.5 . .
H13B C13 H13C 109.5 . .
C9 C14 H14A 109.5 . .
C9 C14 H14B 109.5 . .
H14A C14 H14B 109.5 . .
C9 C14 H14C 109.5 . .
H14A C14 H14C 109.5 . .
H14B C14 H14C 109.5 . .
C10 C15 H15A 109.5 . .
C10 C15 H15B 109.5 . .
H15A C15 H15B 109.5 . .
C10 C15 H15C 109.5 . .
H15A C15 H15C 109.5 . .
H15B C15 H15C 109.5 . .
C11 C16 H16A 109.5 . .
C11 C16 H16B 109.5 . .
H16A C16 H16B 109.5 . .
C11 C16 H16C 109.5 . .
H16A C16 H16C 109.5 . .
H16B C16 H16C 109.5 . .
C12 C17 H17A 109.5 . .
C12 C17 H17B 109.5 . .
H17A C17 H17B 109.5 . .
C12 C17 H17C 109.5 . .
H17A C17 H17C 109.5 . .
H17B C17 H17C 109.5 . .
O3 C18 O2 129.0(8) . .
O3 C18 C19 119.1(8) . .
O2 C18 C19 111.7(8) . .
F3 C19 F1 108.0(13) . .
F3 C19 F2 106.2(11) . .
F1 C19 F2 105.0(9) . .
F3 C19 C18 112.7(8) . .
F1 C19 C18 113.0(8) . .
F2 C19 C18 111.4(10) . .
O5 C20 O4 130.5(7) 3_765 .
O5 C20 C21 113.9(7) 3_765 .
O4 C20 C21 115.6(6) . .
F5 C21 F4 106.4(7) . .
F5 C21 F6 107.0(7) . .
F4 C21 F6 105.9(7) . .
F5 C21 C20 114.3(7) . .
F4 C21 C20 113.9(7) . .
F6 C21 C20 108.9(7) . .

loop_
_geom_bond_atom_site_label_1
_geom_bond_atom_site_label_2
_geom_bond_distance
_geom_bond_site_symmetry_2
Ir1 C100 2.029(6) .
Ir1 N2 2.069(5) .
Ir1 C11 2.126(6) .
Ir1 C12 2.133(6) .
Ir1 C10 2.139(7) .
Ir1 O2 2.139(4) .
Ir1 C8 2.215(6) .
Ir1 C9 2.223(7) .
Ag1 O5 2.214(6) .
Ag1 O4 2.220(5) .
Ag1 O2 2.548(4) .
Ag1 Ag1 2.8457(10) 3_765
F1 C19 1.295(11) .
F2 C19 1.299(13) .
F3 C19 1.251(14) .
F4 C21 1.336(9) .
F5 C21 1.322(10) .
F6 C21 1.340(10) .
O1 N2 1.404(8) .
O1 H1 0.8200 .
O2 C18 1.274(9) .
O3 C18 1.207(11) .
O4 C20 1.225(8) .
O5 C20 1.206(9) 3_765
C100 C1 1.391(10) .
C100 C5 1.429(10) .
N2 C6 1.262(9) .
C1 C2 1.395(12) .
C1 H1A 0.9300 .
C2 C3 1.336(17) .
C2 H2 0.9300 .
C3 C4 1.408(16) .
C3 H3 0.9300 .
C4 C5 1.415(10) .
C4 H4 0.9300 .
C5 C6 1.463(11) .
C6 C7 1.498(10) .
C7 H7A 0.9600 .
C7 H7B 0.9600 .
C7 H7C 0.9600 .
C8 C9 1.373(14) .
C8 C12 1.442(13) .
C8 C13 1.524(11) .
C9 C10 1.414(12) .
C9 C14 1.499(14) .
C10 C11 1.411(10) .
C10 C15 1.523(12) .
C11 C12 1.416(10) .
C11 C16 1.499(11) .
C12 C17 1.512(13) .
C13 H13A 0.9600 .
C13 H13B 0.9600 .
C13 H13C 0.9600 .
C14 H14A 0.9600 .
C14 H14B 0.9600 .
C14 H14C 0.9600 .
C15 H15A 0.9600 .
C15 H15B 0.9600 .
C15 H15C 0.9600 .
C16 H16A 0.9600 .
C16 H16B 0.9600 .
C16 H16C 0.9600 .
C17 H17A 0.9600 .
C17 H17B 0.9600 .
C17 H17C 0.9600 .
C18 C19 1.537(13) .
C20 O5 1.206(9) 3_765
C20 C21 1.533(10) .

loop_
_geom_hbond_atom_site_label_D
_geom_hbond_atom_site_label_H
_geom_hbond_atom_site_label_A
_geom_hbond_distance_DH
_geom_hbond_distance_HA
_geom_hbond_distance_DA
_geom_hbond_angle_DHA
O1 H1 O3 0.82 2.11 2.783(12) 139.4
O1 H1 O3 0.82 2.11 2.783(12) 139.4
O1 H1 O3 0.82 2.11 2.783(12) 139.4
O1 H1 O3 0.82 2.11 2.783(12) 139.4
O1 H1 O3 0.82 2.11 2.783(12) 139.4

loop_
_geom_torsion_atom_site_label_1
_geom_torsion_atom_site_label_2
_geom_torsion_atom_site_label_3
_geom_torsion_atom_site_label_4
_geom_torsion
_geom_torsion_site_symmetry_1
_geom_torsion_site_symmetry_4
C100 Ir1 O2 C18 142.2(6) . .
N2 Ir1 O2 C18 65.9(6) . .
C11 Ir1 O2 C18 -118.3(6) . .
C12 Ir1 O2 C18 -40.3(8) . .
C10 Ir1 O2 C18 -109.3(6) . .
C8 Ir1 O2 C18 -41.8(7) . .
C9 Ir1 O2 C18 -73.4(6) . .
C100 Ir1 O2 Ag1 -5.3(2) . .
N2 Ir1 O2 Ag1 -81.6(2) . .
C11 Ir1 O2 Ag1 94.2(4) . .
C12 Ir1 O2 Ag1 172.2(4) . .
C10 Ir1 O2 Ag1 103.2(3) . .
C8 Ir1 O2 Ag1 170.7(3) . .
C9 Ir1 O2 Ag1 139.1(3) . .
O5 Ag1 O2 C18 114.2(7) . .
O4 Ag1 O2 C18 -45.3(7) . .
Ag1 Ag1 O2 C18 51.3(8) 3_765 .
O5 Ag1 O2 Ir1 -100.5(3) . .
O4 Ag1 O2 Ir1 100.0(2) . .
Ag1 Ag1 O2 Ir1 -163.54(14) 3_765 .
O5 Ag1 O4 C20 60.4(9) . .
O2 Ag1 O4 C20 178.7(6) . .
Ag1 Ag1 O4 C20 21.7(6) 3_765 .
O4 Ag1 O5 C20 -55.1(11) . 3_765
O2 Ag1 O5 C20 -175.9(7) . 3_765
Ag1 Ag1 O5 C20 -16.4(7) 3_765 3_765
N2 Ir1 C100 C1 175.4(7) . .
C11 Ir1 C100 C1 -55.9(7) . .
C12 Ir1 C100 C1 -88.9(7) . .
C10 Ir1 C100 C1 -17.8(7) . .
O2 Ir1 C100 C1 89.7(7) . .
C8 Ir1 C100 C1 -79.8(12) . .
C9 Ir1 C100 C1 -3.1(9) . .
N2 Ir1 C100 C5 -6.9(5) . .
C11 Ir1 C100 C5 121.8(5) . .
C12 Ir1 C100 C5 88.8(5) . .
C10 Ir1 C100 C5 159.9(5) . .
O2 Ir1 C100 C5 -92.6(5) . .
C8 Ir1 C100 C5 97.9(10) . .
C9 Ir1 C100 C5 174.6(5) . .
C100 Ir1 N2 C6 5.9(6) . .
C11 Ir1 N2 C6 -82.4(6) . .
C12 Ir1 N2 C6 -113.6(6) . .
C10 Ir1 N2 C6 -105.4(12) . .
O2 Ir1 N2 C6 94.5(6) . .
C8 Ir1 N2 C6 -153.2(6) . .
C9 Ir1 N2 C6 -175.5(6) . .
C100 Ir1 N2 O1 -175.2(6) . .
C11 Ir1 N2 O1 96.5(6) . .
C12 Ir1 N2 O1 65.4(6) . .
C10 Ir1 N2 O1 73.5(14) . .
O2 Ir1 N2 O1 -86.6(6) . .
C8 Ir1 N2 O1 25.8(7) . .
C9 Ir1 N2 O1 3.5(8) . .
C5 C100 C1 C2 -1.0(12) . .
Ir1 C100 C1 C2 176.7(7) . .
C100 C1 C2 C3 0.8(17) . .
C1 C2 C3 C4 -1.1(19) . .
C2 C3 C4 C5 1.6(18) . .
C3 C4 C5 C100 -1.9(14) . .
C3 C4 C5 C6 173.4(9) . .
C1 C100 C5 C4 1.6(11) . .
Ir1 C100 C5 C4 -176.5(6) . .
C1 C100 C5 C6 -174.1(7) . .
Ir1 C100 C5 C6 7.9(8) . .
O1 N2 C6 C5 177.9(6) . .
Ir1 N2 C6 C5 -3.1(9) . .
O1 N2 C6 C7 -1.4(11) . .
Ir1 N2 C6 C7 177.6(6) . .
C4 C5 C6 N2 -178.7(8) . .
C100 C5 C6 N2 -3.2(9) . .
C4 C5 C6 C7 0.5(13) . .
C100 C5 C6 C7 176.1(7) . .
C100 Ir1 C8 C9 105.8(11) . .
N2 Ir1 C8 C9 -155.2(5) . .
C11 Ir1 C8 C9 79.3(5) . .
C12 Ir1 C8 C9 118.4(7) . .
C10 Ir1 C8 C9 35.9(5) . .
O2 Ir1 C8 C9 -62.8(5) . .
C100 Ir1 C8 C12 -12.6(12) . .
N2 Ir1 C8 C12 86.4(5) . .
C11 Ir1 C8 C12 -39.1(4) . .
C10 Ir1 C8 C12 -82.4(5) . .
O2 Ir1 C8 C12 178.8(4) . .
C9 Ir1 C8 C12 -118.4(7) . .
C100 Ir1 C8 C13 -129.8(12) . .
N2 Ir1 C8 C13 -30.8(14) . .
C11 Ir1 C8 C13 -156.3(14) . .
C12 Ir1 C8 C13 -117.2(15) . .
C10 Ir1 C8 C13 160.3(14) . .
O2 Ir1 C8 C13 61.6(13) . .
C9 Ir1 C8 C13 124.4(15) . .
C12 C8 C9 C10 1.3(8) . .
C13 C8 C9 C10 178.6(7) . .
Ir1 C8 C9 C10 -57.3(5) . .
C12 C8 C9 C14 178.6(8) . .
C13 C8 C9 C14 -4.0(13) . .
Ir1 C8 C9 C14 120.0(9) . .
C12 C8 C9 Ir1 58.6(4) . .
C13 C8 C9 Ir1 -124.1(8) . .
C100 Ir1 C9 C8 -144.5(5) . .
N2 Ir1 C9 C8 37.8(7) . .
C11 Ir1 C9 C8 -82.0(6) . .
C12 Ir1 C9 C8 -38.2(5) . .
C10 Ir1 C9 C8 -121.3(8) . .
O2 Ir1 C9 C8 124.7(5) . .
C100 Ir1 C9 C10 -23.2(8) . .
N2 Ir1 C9 C10 159.1(4) . .
C11 Ir1 C9 C10 39.2(4) . .
C12 Ir1 C9 C10 83.1(5) . .
O2 Ir1 C9 C10 -114.0(5) . .
C8 Ir1 C9 C10 121.3(8) . .
C100 Ir1 C9 C14 94.7(11) . .
N2 Ir1 C9 C14 -83.0(12) . .
C11 Ir1 C9 C14 157.2(12) . .
C12 Ir1 C9 C14 -159.0(12) . .
C10 Ir1 C9 C14 117.9(13) . .
O2 Ir1 C9 C14 3.9(11) . .
C8 Ir1 C9 C14 -120.8(13) . .
C8 C9 C10 C11 -3.3(8) . .
C14 C9 C10 C11 179.3(8) . .
Ir1 C9 C10 C11 -62.9(4) . .
C8 C9 C10 C15 -175.3(7) . .
C14 C9 C10 C15 7.3(12) . .
Ir1 C9 C10 C15 125.1(8) . .
C8 C9 C10 Ir1 59.6(5) . .
C14 C9 C10 Ir1 -117.8(8) . .
C100 Ir1 C10 C11 -78.6(4) . .
N2 Ir1 C10 C11 29.0(14) . .
C12 Ir1 C10 C11 37.8(5) . .
O2 Ir1 C10 C11 -171.8(4) . .
C8 Ir1 C10 C11 81.1(5) . .
C9 Ir1 C10 C11 115.4(7) . .
C100 Ir1 C10 C9 166.0(5) . .
N2 Ir1 C10 C9 -86.4(13) . .
C11 Ir1 C10 C9 -115.4(7) . .
C12 Ir1 C10 C9 -77.6(6) . .
O2 Ir1 C10 C9 72.8(5) . .
C8 Ir1 C10 C9 -34.3(6) . .
C100 Ir1 C10 C15 43.1(9) . .
N2 Ir1 C10 C15 150.7(11) . .
C11 Ir1 C10 C15 121.7(10) . .
C12 Ir1 C10 C15 159.6(10) . .
O2 Ir1 C10 C15 -50.1(9) . .
C8 Ir1 C10 C15 -157.2(10) . .
C9 Ir1 C10 C15 -122.9(11) . .
C9 C10 C11 C12 4.0(7) . .
C15 C10 C11 C12 175.9(7) . .
Ir1 C10 C11 C12 -61.6(4) . .
C9 C10 C11 C16 -172.8(7) . .
C15 C10 C11 C16 -0.9(11) . .
Ir1 C10 C11 C16 121.6(7) . .
C9 C10 C11 Ir1 65.6(5) . .
C15 C10 C11 Ir1 -122.5(7) . .
C100 Ir1 C11 C10 110.3(5) . .
N2 Ir1 C11 C10 -171.6(4) . .
C12 Ir1 C11 C10 -117.8(7) . .
O2 Ir1 C11 C10 13.8(6) . .
C8 Ir1 C11 C10 -78.8(5) . .
C9 Ir1 C11 C10 -38.4(5) . .
C100 Ir1 C11 C12 -132.0(5) . .
N2 Ir1 C11 C12 -53.9(6) . .
C10 Ir1 C11 C12 117.8(7) . .
O2 Ir1 C11 C12 131.6(5) . .
C8 Ir1 C11 C12 38.9(5) . .
C9 Ir1 C11 C12 79.4(6) . .
C100 Ir1 C11 C16 -13.1(9) . .
N2 Ir1 C11 C16 65.0(9) . .
C12 Ir1 C11 C16 118.8(10) . .
C10 Ir1 C11 C16 -123.4(10) . .
O2 Ir1 C11 C16 -109.6(8) . .
C8 Ir1 C11 C16 157.8(9) . .
C9 Ir1 C11 C16 -161.8(9) . .
C10 C11 C12 C8 -3.3(7) . .
C16 C11 C12 C8 173.6(6) . .
Ir1 C11 C12 C8 -65.1(4) . .
C10 C11 C12 C17 -178.7(7) . .
C16 C11 C12 C17 -1.8(10) . .
Ir1 C11 C12 C17 119.5(7) . .
C10 C11 C12 Ir1 61.8(4) . .
C16 C11 C12 Ir1 -121.3(6) . .
C9 C8 C12 C11 1.3(7) . .
C13 C8 C12 C11 -176.2(7) . .
Ir1 C8 C12 C11 62.8(4) . .
C9 C8 C12 C17 176.7(7) . .
C13 C8 C12 C17 -0.8(11) . .
Ir1 C8 C12 C17 -121.8(7) . .
C9 C8 C12 Ir1 -61.6(5) . .
C13 C8 C12 Ir1 121.0(7) . .
C100 Ir1 C12 C11 59.4(6) . .
N2 Ir1 C12 C11 140.3(5) . .
C10 Ir1 C12 C11 -37.6(4) . .
O2 Ir1 C12 C11 -117.7(6) . .
C8 Ir1 C12 C11 -115.5(7) . .
C9 Ir1 C12 C11 -79.9(5) . .
C100 Ir1 C12 C8 174.9(5) . .
N2 Ir1 C12 C8 -104.3(5) . .
C11 Ir1 C12 C8 115.5(7) . .
C10 Ir1 C12 C8 77.8(5) . .
O2 Ir1 C12 C8 -2.3(8) . .
C9 Ir1 C12 C8 35.6(5) . .
C100 Ir1 C12 C17 -62.0(11) . .
N2 Ir1 C12 C17 18.9(10) . .
C11 Ir1 C12 C17 -121.4(12) . .
C10 Ir1 C12 C17 -159.0(11) . .
O2 Ir1 C12 C17 120.9(10) . .
C8 Ir1 C12 C17 123.2(12) . .
C9 Ir1 C12 C17 158.7(11) . .
Ir1 O2 C18 O3 -10.6(13) . .
Ag1 O2 C18 O3 130.1(9) . .
Ir1 O2 C18 C19 164.2(5) . .
Ag1 O2 C18 C19 -55.1(9) . .
O3 C18 C19 F3 103.9(14) . .
O2 C18 C19 F3 -71.5(13) . .
O3 C18 C19 F1 -133.2(11) . .
O2 C18 C19 F1 51.4(12) . .
O3 C18 C19 F2 -15.3(14) . .
O2 C18 C19 F2 169.4(9) . .
Ag1 O4 C20 O5 -17.4(12) . 3_765
Ag1 O4 C20 C21 163.0(5) . .
O5 C20 C21 F5 -155.9(8) 3_765 .
O4 C20 C21 F5 23.8(11) . .
O5 C20 C21 F4 -33.3(11) 3_765 .
O4 C20 C21 F4 146.4(7) . .
O5 C20 C21 F6 84.6(9) 3_765 .
O4 C20 C21 F6 -95.7(9) . .
